data_4072077
loop_
_publ_author_name
'Ochida, Atsuko'
'Hamasaka, Go'
'Yamauchi, Yoshihiro'
'Kawamorita, Soichiro'
'Oshima, Naoya'
'Hara, Kenji'
'Ohmiya, Hirohisa'
'Sawamura, Masaya'

_publ_section_title
;
 Synthesis, Properties, and Catalytic Applications of Caged, Compact
 Trialkylphosphine 4-Phenyl-1-phospha-4-silabicyclo[2.2.2]octane
;
_journal_issue 21
_journal_name_full Organometallics
_journal_page_first 5494
_journal_paper_doi 10.1021/om8005728
_journal_volume 27
_journal_year 2008
_chemical_formula_sum 'C32 H54 P2 Pt Si2'
_chemical_formula_weight 751.99
_space_group_IT_number 14
_symmetry_cell_setting monoclinic
_symmetry_Int_Tables_number 14
_symmetry_space_group_name_Hall '-P 2yab'
_symmetry_space_group_name_H-M 'P 1 21/a 1'
_cell_angle_alpha 90
_cell_angle_beta 101.368(2)
_cell_angle_gamma 90
_cell_formula_units_Z 4
_cell_length_a 11.626(1)
_cell_length_b 18.686(2)
_cell_length_c 14.094(2)
_cell_measurement_reflns_used 34374
_cell_measurement_temperature 123.2
_cell_measurement_theta_max 27.5
_cell_measurement_theta_min 1.1
_cell_volume 3001.8(6)
_computing_cell_refinement PROCESS-AUTO
_computing_data_collection PROCESS-AUTO
_computing_data_reduction 'teXsan Ver. 1.11'
_computing_publication_material 'teXsan Ver. 1.11'
_computing_structure_refinement 'teXsan Ver. 1.10'
_computing_structure_solution SAPI91
_diffrn_detector_area_resol_mean 10.00
_diffrn_measured_fraction_theta_full 0.9961
_diffrn_measured_fraction_theta_max 0.9961
_diffrn_measurement_device_type 'Rigaku RAXIS-RAPID Imaging Plate'
_diffrn_measurement_method \w
_diffrn_radiation_type 'Mo K\a'
_diffrn_radiation_wavelength 0.7107
_diffrn_reflns_av_R_equivalents 0.073
_diffrn_reflns_limit_h_max 15
_diffrn_reflns_limit_h_min -15
_diffrn_reflns_limit_k_max 24
_diffrn_reflns_limit_k_min -24
_diffrn_reflns_limit_l_max 16
_diffrn_reflns_limit_l_min -18
_diffrn_reflns_number 24429
_diffrn_reflns_theta_full 27.48
_diffrn_reflns_theta_max 27.48
_exptl_absorpt_coefficient_mu 4.864
_exptl_absorpt_correction_T_max 0.615
_exptl_absorpt_correction_T_min 0.148
_exptl_absorpt_correction_type multi-scan
_exptl_absorpt_process_details '(Higashi, 1995)'
_exptl_crystal_colour colorless
_exptl_crystal_density_diffrn 1.664
_exptl_crystal_density_method 'not measured'
_exptl_crystal_description needle
_exptl_crystal_size_max 0.450
_exptl_crystal_size_mid 0.100
_exptl_crystal_size_min 0.100
_refine_diff_density_max 4.43
_refine_diff_density_min -4.70
_refine_ls_abs_structure_Flack 0.00000
_refine_ls_extinction_method none
_refine_ls_goodness_of_fit_ref 3.313
_refine_ls_hydrogen_treatment noref
_refine_ls_number_parameters 307
_refine_ls_number_reflns 4719
_refine_ls_R_factor_gt 0.0743
_refine_ls_shift/su_max 0.0003
_refine_ls_structure_factor_coef F
_refine_ls_weighting_details 'w = 1/[\s^2^(Fo) + 0.00063|Fo|^2^]'
_refine_ls_weighting_scheme calc
_refine_ls_wR_factor_ref 0.1044
_reflns_number_gt 4719
_reflns_number_total 6858
_reflns_threshold_expression F^2^>3.0\s(F^2^)
_cod_data_source_file om8005728_si_002.cif
_cod_data_source_block PtMe2(Ph-SMAP)2
_cod_original_cell_volume 3001.9(6)
_cod_original_formula_sum 'C32 H54 P2 Pt Si2 '
_cod_database_code 4072077

loop_
_symmetry_equiv_pos_as_xyz
x,y,z
1/2-x,1/2+y,-z
-x,-y,-z
1/2+x,1/2-y,z

loop_
_atom_site_label
_atom_site_type_symbol
_atom_site_fract_x
_atom_site_fract_y
_atom_site_fract_z
_atom_site_U_iso_or_equiv
_atom_site_adp_type
_atom_site_occupancy
_atom_site_calc_flag
Pt(1) Pt 0.23093(2) -0.00318(1) -0.05052(2) 0.02524(7) Uani 1.00 d
P(1) P 0.3465(1) 0.07084(10) 0.0574(1) 0.0265(4) Uani 1.00 d
P(2) P 0.1737(1) -0.07828(10) 0.0602(1) 0.0269(4) Uani 1.00 d
Si(1) Si 0.5060(1) 0.1667(1) 0.2061(1) 0.0295(5) Uani 1.00 d
Si(2) Si 0.0891(1) -0.1797(1) 0.2043(1) 0.0296(5) Uani 1.00 d
C(1) C 0.1449(5) -0.0702(5) -0.1622(6) 0.043(2) Uani 1.00 d
C(2) C 0.2567(5) 0.0628(5) -0.1652(5) 0.038(2) Uani 1.00 d
C(3) C 0.279(1) -0.0074(6) 0.5033(9) 0.076(4) Uani 1.00 d
C(4) C 0.166(2) -0.006(1) 0.538(1) 0.146(7) Uani 1.00 d
C(5) C 0.056(1) -0.0015(8) 0.488(1) 0.097(5) Uani 1.00 d
C(11) C 0.4454(7) 0.0275(5) 0.1559(7) 0.056(2) Uani 1.00 d
C(12) C 0.4907(6) 0.0732(4) 0.2469(6) 0.044(2) Uani 1.00 d
C(13) C 0.4557(5) 0.1231(4) 0.0113(6) 0.031(2) Uani 1.00 d
C(14) C 0.5563(5) 0.1550(3) 0.0890(5) 0.029(1) Uani 1.00 d
C(15) C 0.2762(5) 0.1397(4) 0.1168(6) 0.036(2) Uani 1.00 d
C(16) C 0.3525(5) 0.2017(4) 0.1650(6) 0.033(2) Uani 1.00 d
C(17) C 0.6080(5) 0.2250(4) 0.2929(6) 0.035(2) Uani 1.00 d
C(18) C 0.7099(5) 0.1960(5) 0.3495(6) 0.040(2) Uani 1.00 d
C(19) C 0.7872(6) 0.2422(6) 0.4076(6) 0.053(2) Uani 1.00 d
C(21) C 0.1624(9) -0.0405(5) 0.1764(7) 0.060(3) Uani 1.00 d
C(22) C 0.1094(6) -0.0853(5) 0.2481(6) 0.045(2) Uani 1.00 d
C(23) C 0.0277(6) -0.1157(5) 0.0244(6) 0.054(2) Uani 1.00 d
C(24) C -0.0140(5) -0.1722(4) 0.0874(5) 0.036(2) Uani 1.00 d
C(25) C 0.2626(6) -0.1593(4) 0.0958(7) 0.044(2) Uani 1.00 d
C(26) C 0.2316(5) -0.2073(4) 0.1731(6) 0.034(2) Uani 1.00 d
C(27) C 0.0339(5) -0.2404(4) 0.2917(5) 0.032(2) Uani 1.00 d
C(28) C -0.0314(6) -0.2136(4) 0.3576(6) 0.038(2) Uani 1.00 d
C(29) C -0.0772(6) -0.2563(6) 0.4190(6) 0.053(2) Uani 1.00 d
C(110) C 0.7670(7) 0.3143(6) 0.4094(6) 0.060(2) Uani 1.00 d
C(111) C 0.6674(7) 0.3434(5) 0.3551(7) 0.056(3) Uani 1.00 d
C(112) C 0.5901(6) 0.2963(4) 0.2989(6) 0.041(2) Uani 1.00 d
C(210) C -0.0586(8) -0.3286(6) 0.4179(6) 0.059(2) Uani 1.00 d
C(211) C 0.0061(7) -0.3586(5) 0.3538(7) 0.053(3) Uani 1.00 d
C(212) C 0.0525(6) -0.3152(5) 0.2915(6) 0.045(2) Uani 1.00 d
H(1b) H 0.1985 -0.0847 -0.2014 0.0518 Uiso 1.00 calc
H(1c) H 0.1165 -0.1117 -0.1346 0.0518 Uiso 1.00 calc
H(1a) H 0.0811 -0.0455 -0.2003 0.0518 Uiso 1.00 calc
H(2b) H 0.3000 0.0379 -0.2052 0.0456 Uiso 1.00 calc
H(2c) H 0.1830 0.0770 -0.2025 0.0456 Uiso 1.00 calc
H(2a) H 0.2995 0.1046 -0.1399 0.0456 Uiso 1.00 calc
H(3b) H 0.2883 0.0334 0.4639 0.0932 Uiso 1.00 calc
H(3c) H 0.3472 -0.0085 0.5556 0.0932 Uiso 1.00 calc
H(3a) H 0.2833 -0.0495 0.4647 0.0932 Uiso 1.00 calc
H(4b) H 0.1783 0.0373 0.5790 0.1870 Uiso 1.00 calc
H(4a) H 0.1729 -0.0457 0.5793 0.1870 Uiso 1.00 calc
H(5b) H 0.0412 -0.0422 0.4458 0.1231 Uiso 1.00 calc
H(5a) H 0.0445 0.0407 0.4499 0.1231 Uiso 1.00 calc
H(11b) H 0.5125 0.0121 0.1317 0.0682 Uiso 1.00 calc
H(11a) H 0.4066 -0.0129 0.1751 0.0682 Uiso 1.00 calc
H(12b) H 0.4360 0.0715 0.2891 0.0531 Uiso 1.00 calc
H(12a) H 0.5645 0.0558 0.2804 0.0531 Uiso 1.00 calc
H(13b) H 0.4162 0.1614 -0.0259 0.0384 Uiso 1.00 calc
H(13a) H 0.4899 0.0927 -0.0300 0.0384 Uiso 1.00 calc
H(14b) H 0.6217 0.1235 0.0980 0.0352 Uiso 1.00 calc
H(14a) H 0.5784 0.2002 0.0670 0.0352 Uiso 1.00 calc
H(15b) H 0.2433 0.1169 0.1651 0.0437 Uiso 1.00 calc
H(15a) H 0.2158 0.1599 0.0692 0.0437 Uiso 1.00 calc
H(16b) H 0.3523 0.2395 0.1202 0.0400 Uiso 1.00 calc
H(16a) H 0.3230 0.2184 0.2192 0.0400 Uiso 1.00 calc
H(18) H 0.7255 0.1461 0.3484 0.0478 Uiso 1.00 calc
H(19) H 0.8561 0.2235 0.4472 0.0642 Uiso 1.00 calc
H(21b) H 0.1172 0.0016 0.1639 0.0737 Uiso 1.00 calc
H(21a) H 0.2407 -0.0283 0.2080 0.0737 Uiso 1.00 calc
H(22b) H 0.1612 -0.0849 0.3100 0.0531 Uiso 1.00 calc
H(22a) H 0.0362 -0.0659 0.2543 0.0531 Uiso 1.00 calc
H(23b) H 0.0237 -0.1371 -0.0379 0.0663 Uiso 1.00 calc
H(23a) H -0.0264 -0.0778 0.0194 0.0663 Uiso 1.00 calc
H(24b) H -0.0897 -0.1604 0.0978 0.0449 Uiso 1.00 calc
H(24a) H -0.0185 -0.2180 0.0549 0.0449 Uiso 1.00 calc
H(25b) H 0.3415 -0.1437 0.1182 0.0551 Uiso 1.00 calc
H(25a) H 0.2590 -0.1873 0.0391 0.0551 Uiso 1.00 calc
H(26b) H 0.2251 -0.2552 0.1493 0.0422 Uiso 1.00 calc
H(26a) H 0.2918 -0.2048 0.2290 0.0422 Uiso 1.00 calc
H(28) H -0.0449 -0.1636 0.3594 0.0470 Uiso 1.00 calc
H(29) H -0.1214 -0.2366 0.4626 0.0642 Uiso 1.00 calc
H(110) H 0.8228 0.3447 0.4490 0.0711 Uiso 1.00 calc
H(111) H 0.6522 0.3928 0.3556 0.0683 Uiso 1.00 calc
H(112) H 0.5197 0.3157 0.2621 0.0485 Uiso 1.00 calc
H(210) H -0.0878 -0.3593 0.4616 0.0717 Uiso 1.00 calc
H(211) H 0.0170 -0.4095 0.3519 0.0633 Uiso 1.00 calc
H(212) H 0.0968 -0.3359 0.2483 0.0527 Uiso 1.00 calc

loop_
_atom_site_aniso_label
_atom_site_aniso_U_11
_atom_site_aniso_U_22
_atom_site_aniso_U_33
_atom_site_aniso_U_12
_atom_site_aniso_U_13
_atom_site_aniso_U_23
Pt(1) 0.0151(1) 0.0314(2) 0.0288(2) 0.00059(9) 0.00329(9) 0.0001(1)
P(1) 0.0154(6) 0.0328(9) 0.0308(10) -0.0031(6) 0.0030(6) 0.0007(7)
P(2) 0.0139(6) 0.0336(9) 0.0328(10) -0.0017(6) 0.0033(6) -0.0008(7)
Si(1) 0.0181(7) 0.038(1) 0.030(1) -0.0043(7) 0.0010(7) -0.0028(8)
Si(2) 0.0147(7) 0.043(1) 0.030(1) 0.0004(7) 0.0030(7) -0.0002(9)
C(1) 0.021(3) 0.065(5) 0.037(4) 0.003(3) -0.012(3) -0.018(3)
C(2) 0.024(3) 0.071(5) 0.018(3) -0.005(3) 0.002(3) 0.003(3)
C(3) 0.091(7) 0.076(8) 0.055(7) 0.026(6) -0.002(5) 0.014(6)
C(4) 0.102(7) 0.29(3) 0.043(7) 0.06(1) 0.013(5) 0.06(1)
C(5) 0.092(7) 0.14(1) 0.058(8) 0.017(8) 0.023(6) 0.012(8)
C(11) 0.055(5) 0.041(4) 0.054(5) -0.001(4) -0.034(4) 0.000(3)
C(12) 0.043(4) 0.041(3) 0.045(4) -0.007(3) -0.001(3) 0.007(3)
C(13) 0.021(3) 0.028(3) 0.050(4) -0.015(2) 0.018(2) -0.007(3)
C(14) 0.021(2) 0.027(3) 0.040(3) -0.010(2) 0.012(2) 0.001(3)
C(15) 0.023(3) 0.051(4) 0.035(4) -0.004(2) 0.005(3) -0.015(3)
C(16) 0.016(2) 0.045(4) 0.038(4) 0.001(2) 0.002(2) -0.006(3)
C(17) 0.018(2) 0.045(3) 0.040(4) -0.012(2) 0.002(2) -0.008(3)
C(18) 0.021(3) 0.061(5) 0.038(4) -0.011(3) 0.002(3) 0.011(3)
C(19) 0.029(3) 0.103(5) 0.024(4) -0.033(4) -0.001(3) -0.002(4)
C(21) 0.089(6) 0.062(6) 0.045(5) -0.024(5) 0.051(5) -0.018(4)
C(22) 0.045(4) 0.052(3) 0.035(4) -0.007(3) 0.004(3) -0.012(3)
C(23) 0.025(3) 0.084(7) 0.046(5) -0.028(3) -0.007(3) 0.030(5)
C(24) 0.011(2) 0.059(5) 0.036(3) -0.010(3) -0.004(2) 0.006(3)
C(25) 0.035(3) 0.041(4) 0.064(6) 0.025(3) 0.030(4) 0.018(3)
C(26) 0.019(2) 0.034(4) 0.050(5) 0.006(2) 0.011(3) -0.001(3)
C(27) 0.018(2) 0.048(3) 0.028(4) -0.007(3) 0.002(2) -0.005(2)
C(28) 0.030(3) 0.050(4) 0.036(4) -0.004(3) 0.009(3) -0.018(3)
C(29) 0.035(3) 0.092(5) 0.035(5) -0.022(4) 0.018(3) -0.005(4)
C(110) 0.051(4) 0.100(5) 0.028(4) -0.043(4) 0.007(3) -0.007(5)
C(111) 0.055(4) 0.072(6) 0.040(5) -0.034(4) 0.007(3) -0.017(4)
C(112) 0.028(3) 0.045(3) 0.047(5) -0.001(3) 0.004(3) 0.006(3)
C(210) 0.062(5) 0.091(5) 0.025(4) -0.032(5) 0.009(3) 0.011(4)
C(211) 0.053(4) 0.051(5) 0.056(6) -0.001(4) 0.008(4) 0.010(4)
C(212) 0.027(3) 0.052(3) 0.055(5) 0.002(3) 0.007(3) 0.001(4)

loop_
_atom_type_symbol
_atom_type_description
_atom_type_scat_dispersion_real
_atom_type_scat_dispersion_imag
_atom_type_scat_source
Pt Pt -1.703 8.390
;International Tables for Crystallography
(1992, Vol. C, Tables 4.2.6.8 and 6.1.1.1)
;
P P 0.102 0.094
;International Tables for Crystallography
(1992, Vol. C, Tables 4.2.6.8 and 6.1.1.1)
;
Si Si 0.082 0.070
;International Tables for Crystallography
(1992, Vol. C, Tables 4.2.6.8 and 6.1.1.1)
;
C C 0.003 0.002
;International Tables for Crystallography
(1992, Vol. C, Tables 4.2.6.8 and 6.1.1.1)
;
H H 0.000 0.000
;International Tables for Crystallography
(1992, Vol. C, Table 6.1.1.2)
;

loop_
_geom_angle_atom_site_label_1
_geom_angle_atom_site_label_2
_geom_angle_atom_site_label_3
_geom_angle
_geom_angle_site_symmetry_3
_geom_angle_publ_flag
P(1) Pt(1) P(2) 97.4(1) . yes
P(1) Pt(1) C(1) 171.3(4) . yes
P(1) Pt(1) C(2) 90.1(4) . yes
P(2) Pt(1) C(1) 89.2(5) . yes
P(2) Pt(1) C(2) 170.9(3) . yes
C(1) Pt(1) C(2) 83.9(6) . yes
Pt(1) P(1) C(11) 116.1(5) . yes
Pt(1) P(1) C(13) 116.5(4) . yes
Pt(1) P(1) C(15) 118.5(4) . yes
C(11) P(1) C(13) 97.5(7) . yes
C(11) P(1) C(15) 103.9(8) . yes
C(13) P(1) C(15) 101.2(6) . yes
Pt(1) P(2) C(21) 117.3(6) . yes
Pt(1) P(2) C(23) 115.3(5) . yes
Pt(1) P(2) C(25) 117.7(4) . yes
C(21) P(2) C(23) 99.9(8) . yes
C(21) P(2) C(25) 102.2(8) . yes
C(23) P(2) C(25) 101.7(7) . yes
C(12) Si(1) C(14) 103.3(7) . yes
C(12) Si(1) C(16) 106.2(6) . yes
C(12) Si(1) C(17) 115.5(6) . yes
C(14) Si(1) C(16) 102.2(6) . yes
C(14) Si(1) C(17) 112.1(5) . yes
C(16) Si(1) C(17) 116.0(6) . yes
C(22) Si(2) C(24) 104.0(7) . yes
C(22) Si(2) C(26) 106.2(6) . yes
C(22) Si(2) C(27) 113.0(7) . yes
C(24) Si(2) C(26) 105.2(6) . yes
C(24) Si(2) C(27) 112.7(5) . yes
C(26) Si(2) C(27) 114.9(6) . yes
C(3) C(4) C(5) 130(2) . yes
C(4) C(5) C(5) 135(3) 3_556 yes
P(1) C(11) C(12) 116(1) . yes
Si(1) C(12) C(11) 107(1) . yes
P(1) C(13) C(14) 115.8(9) . yes
Si(1) C(14) C(13) 110.1(7) . yes
P(1) C(15) C(16) 117.8(8) . yes
Si(1) C(16) C(15) 107.7(9) . yes
Si(1) C(17) C(18) 120(1) . yes
Si(1) C(17) C(112) 121.8(10) . yes
C(18) C(17) C(112) 117(1) . yes
C(17) C(18) C(19) 118(1) . yes
C(18) C(19) C(110) 121(1) . yes
P(2) C(21) C(22) 119(1) . yes
Si(2) C(22) C(21) 109(1) . yes
P(2) C(23) C(24) 119.6(10) . yes
Si(2) C(24) C(23) 110.4(8) . yes
P(2) C(25) C(26) 118.9(8) . yes
Si(2) C(26) C(25) 110.8(8) . yes
Si(2) C(27) C(28) 121(1) . yes
Si(2) C(27) C(212) 121(1) . yes
C(28) C(27) C(212) 117(1) . yes
C(27) C(28) C(29) 122(1) . yes
C(28) C(29) C(210) 119(1) . yes
C(19) C(110) C(111) 120(1) . yes
C(110) C(111) C(112) 116(1) . yes
C(17) C(112) C(111) 124(1) . yes
C(29) C(210) C(211) 120(1) . yes
C(210) C(211) C(212) 120(1) . yes
C(27) C(212) C(211) 120(1) . yes

loop_
_geom_bond_atom_site_label_1
_geom_bond_atom_site_label_2
_geom_bond_distance
_geom_bond_site_symmetry_2
_geom_bond_publ_flag
Pt(1) P(1) 2.286(3) . yes
Pt(1) P(2) 2.293(3) . yes
Pt(1) C(1) 2.10(1) . yes
Pt(1) C(2) 2.10(1) . yes
P(1) C(11) 1.81(1) . yes
P(1) C(13) 1.82(1) . yes
P(1) C(15) 1.81(1) . yes
P(2) C(21) 1.81(2) . yes
P(2) C(23) 1.81(1) . yes
P(2) C(25) 1.85(1) . yes
Si(1) C(12) 1.86(2) . yes
Si(1) C(14) 1.87(1) . yes
Si(1) C(16) 1.88(1) . yes
Si(1) C(17) 1.88(1) . yes
Si(2) C(22) 1.87(2) . yes
Si(2) C(24) 1.84(1) . yes
Si(2) C(26) 1.87(1) . yes
Si(2) C(27) 1.88(1) . yes
C(3) C(4) 1.50(4) . yes
C(4) C(5) 1.33(4) . yes
C(5) C(5) 1.42(5) 3_556 yes
C(11) C(12) 1.54(2) . yes
C(13) C(14) 1.55(2) . yes
C(15) C(16) 1.54(2) . yes
C(17) C(18) 1.40(2) . yes
C(17) C(112) 1.35(2) . yes
C(18) C(19) 1.39(2) . yes
C(19) C(110) 1.37(3) . yes
C(21) C(22) 1.53(2) . yes
C(23) C(24) 1.52(2) . yes
C(25) C(26) 1.51(2) . yes
C(27) C(28) 1.40(2) . yes
C(27) C(212) 1.41(2) . yes
C(28) C(29) 1.36(2) . yes
C(29) C(210) 1.37(3) . yes
C(110) C(111) 1.37(3) . yes
C(111) C(112) 1.39(2) . yes
C(210) C(211) 1.40(2) . yes
C(211) C(212) 1.38(2) . yes

loop_
_geom_torsion_atom_site_label_1
_geom_torsion_atom_site_label_2
_geom_torsion_atom_site_label_3
_geom_torsion_atom_site_label_4
_geom_torsion
_geom_torsion_site_symmetry_3
_geom_torsion_site_symmetry_4
_geom_torsion_publ_flag
Pt(1) P(1) C(11) C(12) -159.0(10) . . yes
Pt(1) P(1) C(13) C(14) -162.5(7) . . yes
Pt(1) P(1) C(15) C(16) -162.6(9) . . yes
Pt(1) P(2) C(21) C(22) 172(1) . . yes
Pt(1) P(2) C(23) C(24) 173(1) . . yes
Pt(1) P(2) C(25) C(26) 176.2(9) . . yes
P(1) Pt(1) P(2) C(21) 30.6(7) . . yes
P(1) Pt(1) P(2) C(23) 147.8(7) . . yes
P(1) Pt(1) P(2) C(25) -92.1(6) . . yes
P(1) C(11) C(12) Si(1) -33(1) . . yes
P(1) C(13) C(14) Si(1) -25(1) . . yes
P(1) C(15) C(16) Si(1) -29(1) . . yes
P(2) Pt(1) P(1) C(11) 45.2(7) . . yes
P(2) Pt(1) P(1) C(13) 159.4(5) . . yes
P(2) Pt(1) P(1) C(15) -79.5(6) . . yes
P(2) C(21) C(22) Si(2) 9(1) . . yes
P(2) C(23) C(24) Si(2) 10(1) . . yes
P(2) C(25) C(26) Si(2) 8(1) . . yes
Si(1) C(17) C(18) C(19) 175(1) . . yes
Si(1) C(17) C(112) C(111) -173(1) . . yes
Si(2) C(27) C(28) C(29) 177(1) . . yes
Si(2) C(27) C(212) C(211) -177(1) . . yes
C(1) Pt(1) P(1) C(11) -93(2) . . yes
C(1) Pt(1) P(1) C(13) 20(2) . . yes
C(1) Pt(1) P(1) C(15) 141(2) . . yes
C(1) Pt(1) P(2) C(21) -155.2(8) . . yes
C(1) Pt(1) P(2) C(23) -38.0(8) . . yes
C(1) Pt(1) P(2) C(25) 82.2(7) . . yes
C(2) Pt(1) P(1) C(11) -139.9(8) . . yes
C(2) Pt(1) P(1) C(13) -25.7(6) . . yes
C(2) Pt(1) P(1) C(15) 95.4(7) . . yes
C(2) Pt(1) P(2) C(21) -115(2) . . yes
C(2) Pt(1) P(2) C(23) 2(2) . . yes
C(2) Pt(1) P(2) C(25) 122(2) . . yes
C(3) C(4) C(5) C(5) -178(3) . 3_556 yes
C(4) C(5) C(5) C(4) -180.0 3_556 3_556 yes
C(11) P(1) C(13) C(14) -38(1) . . yes
C(11) P(1) C(15) C(16) 66(1) . . yes
C(11) C(12) Si(1) C(14) -35(1) . . yes
C(11) C(12) Si(1) C(16) 71(1) . . yes
C(11) C(12) Si(1) C(17) -158.6(9) . . yes
C(12) Si(1) C(14) C(13) 69.0(9) . . yes
C(12) Si(1) C(16) C(15) -35(1) . . yes
C(12) Si(1) C(17) C(18) 35(1) . . yes
C(12) Si(1) C(17) C(112) -148(1) . . yes
C(12) C(11) P(1) C(13) 76(1) . . yes
C(12) C(11) P(1) C(15) -27(1) . . yes
C(13) P(1) C(15) C(16) -33(1) . . yes
C(13) C(14) Si(1) C(16) -41.1(9) . . yes
C(13) C(14) Si(1) C(17) -166.0(8) . . yes
C(14) Si(1) C(16) C(15) 71(1) . . yes
C(14) Si(1) C(17) C(18) -82(1) . . yes
C(14) Si(1) C(17) C(112) 93(1) . . yes
C(14) C(13) P(1) C(15) 67.6(10) . . yes
C(15) C(16) Si(1) C(17) -165.8(9) . . yes
C(16) Si(1) C(17) C(18) 160(1) . . yes
C(16) Si(1) C(17) C(112) -23(1) . . yes
C(17) C(18) C(19) C(110) -1(2) . . yes
C(17) C(112) C(111) C(110) -1(2) . . yes
C(18) C(17) C(112) C(111) 2(2) . . yes
C(18) C(19) C(110) C(111) 1(2) . . yes
C(19) C(18) C(17) C(112) 0(2) . . yes
C(19) C(110) C(111) C(112) 0(2) . . yes
C(21) P(2) C(23) C(24) -59(1) . . yes
C(21) P(2) C(25) C(26) 46(1) . . yes
C(21) C(22) Si(2) C(24) -61(1) . . yes
C(21) C(22) Si(2) C(26) 49(1) . . yes
C(21) C(22) Si(2) C(27) 176(1) . . yes
C(22) Si(2) C(24) C(23) 50(1) . . yes
C(22) Si(2) C(26) C(25) -59(1) . . yes
C(22) Si(2) C(27) C(28) 25(1) . . yes
C(22) Si(2) C(27) C(212) -156(1) . . yes
C(22) C(21) P(2) C(23) 46(1) . . yes
C(22) C(21) P(2) C(25) -57(1) . . yes
C(23) P(2) C(25) C(26) -56(1) . . yes
C(23) C(24) Si(2) C(26) -61(1) . . yes
C(23) C(24) Si(2) C(27) 172(1) . . yes
C(24) Si(2) C(26) C(25) 50(1) . . yes
C(24) Si(2) C(27) C(28) -91(1) . . yes
C(24) Si(2) C(27) C(212) 85(1) . . yes
C(24) C(23) P(2) C(25) 44(1) . . yes
C(25) C(26) Si(2) C(27) 174.7(10) . . yes
C(26) Si(2) C(27) C(28) 147.9(10) . . yes
C(26) Si(2) C(27) C(212) -34(1) . . yes
C(27) C(28) C(29) C(210) 0(2) . . yes
C(27) C(212) C(211) C(210) 0(2) . . yes
C(28) C(27) C(212) C(211) 0(1) . . yes
C(28) C(29) C(210) C(211) 0(2) . . yes
C(29) C(28) C(27) C(212) 0(1) . . yes
C(29) C(210) C(211) C(212) 0(2) . . yes
C(29) C(210) C(211) C(212) 0(2) . . yes
